data_7007165
loop_
_publ_author_name
'Bellabarba, Ronan M.'
'Hammond, Colin'
'Forman, Grant S.'
'Tooze, Robert P.'
'Slawin, Alexandra M. Z.'

_publ_section_title
;
 1,8-Dimethylnaphthalene-bridged diphosphine ligands: synthesis and
 structural comparison of their palladium complexes.
;
_journal_issue 20
_journal_name_full 'Dalton transactions (Cambridge, England : 2003)'
_journal_page_first 2444
_journal_page_last 2449
_journal_paper_doi 10.1039/b600837b
_journal_year 2006
_chemical_formula_moiety 'C24 H38 Cl2 P2 Pd'
_chemical_formula_sum 'C24 H38 Cl2 P2 Pd'
_chemical_formula_weight 565.78
_chemical_name_systematic
;
?
;
_space_group_IT_number 61
_symmetry_cell_setting orthorhombic
_symmetry_space_group_name_Hall '-P 2ac 2ab'
_symmetry_space_group_name_H-M 'P b c a'
_atom_sites_solution_hydrogens geom
_atom_sites_solution_primary direct
_atom_sites_solution_secondary difmap
_audit_creation_method SHELXL-97
_cell_angle_alpha 90.00
_cell_angle_beta 90.00
_cell_angle_gamma 90.00
_cell_formula_units_Z 8
_cell_length_a 16.743(3)
_cell_length_b 15.594(3)
_cell_length_c 19.512(3)
_cell_measurement_reflns_used 13025
_cell_measurement_temperature 93(2)
_cell_measurement_theta_max 25.3491
_cell_measurement_theta_min 1.6718
_cell_volume 5094.4(16)
_computing_cell_refinement 'CrystalClear (Rigaku Corp., 2004)'
_computing_data_collection 'CrystalClear (Rigaku Corp., 2004)'
_computing_data_reduction 'CrystalClear (Rigaku Corp., 2004)'
_computing_molecular_graphics 'Bruker SHELXTL'
_computing_publication_material 'Bruker SHELXTL'
_computing_structure_refinement 'SHELXL-97 (Sheldrick, 1997)'
_computing_structure_solution 'SHELXS-97 (Sheldrick, 1990)'
_diffrn_ambient_temperature 93(2)
_diffrn_detector_area_resol_mean 0.83
_diffrn_measured_fraction_theta_full 0.957
_diffrn_measured_fraction_theta_max 0.957
_diffrn_measurement_device_type 'CCD area detector'
_diffrn_measurement_method dtprofit.ref
_diffrn_radiation_monochromator confocol
_diffrn_radiation_source 'rotating anode'
_diffrn_radiation_type MoK\a
_diffrn_radiation_wavelength 0.71073
_diffrn_reflns_av_R_equivalents 0.0629
_diffrn_reflns_av_sigmaI/netI 0.0651
_diffrn_reflns_limit_h_max 19
_diffrn_reflns_limit_h_min -18
_diffrn_reflns_limit_k_max 18
_diffrn_reflns_limit_k_min -11
_diffrn_reflns_limit_l_max 22
_diffrn_reflns_limit_l_min -17
_diffrn_reflns_number 24175
_diffrn_reflns_theta_full 25.35
_diffrn_reflns_theta_max 25.35
_diffrn_reflns_theta_min 2.07
_exptl_absorpt_coefficient_mu 1.073
_exptl_absorpt_correction_T_max 1.0000
_exptl_absorpt_correction_T_min 0.6889
_exptl_absorpt_correction_type multi-scan
_exptl_crystal_colour Yellow
_exptl_crystal_density_diffrn 1.475
_exptl_crystal_density_method 'not measured'
_exptl_crystal_description Plate
_exptl_crystal_F_000 2336
_exptl_crystal_size_max 0.2000
_exptl_crystal_size_mid 0.1000
_exptl_crystal_size_min 0.0100
_refine_diff_density_max 0.936
_refine_diff_density_min -1.110
_refine_diff_density_rms 0.138
_refine_ls_extinction_coef -
_refine_ls_extinction_method none
_refine_ls_goodness_of_fit_ref 1.221
_refine_ls_hydrogen_treatment idealised
_refine_ls_matrix_type full
_refine_ls_number_parameters 263
_refine_ls_number_reflns 4467
_refine_ls_number_restraints 0
_refine_ls_restrained_S_all 1.221
_refine_ls_R_factor_all 0.0905
_refine_ls_R_factor_gt 0.0751
_refine_ls_shift/su_max 0.008
_refine_ls_shift/su_mean 0.001
_refine_ls_structure_factor_coef Fsqd
_refine_ls_weighting_details 'calc w=1/[\s^2^(Fo^2^)+(0.0418P)^2^+20.0000P] where P=(Fo^2^+2Fc^2^)/3'
_refine_ls_weighting_scheme calc
_refine_ls_wR_factor_gt 0.1440
_refine_ls_wR_factor_ref 0.1497
_reflns_number_gt 3846
_reflns_number_total 4467
_reflns_threshold_expression >2sigma(I)
_cod_data_source_file b600837b.txt
_cod_data_source_block sasol49
_cod_depositor_comments
;
The following automatic conversions were performed:
'_symmetry_cell_setting' value 'Orthorhombic' changed to 'orthorhombic'
according to '/home/saulius/struct/CIF-dictionaries/cif_core.dic'
dictionary named 'cif_core.dic' version 2.4.1 from 2010-06-29.

Automatic conversion script
Id: cif_fix_enum 1527 2010-12-29 10:47:43Z saulius 
;
_cod_original_cell_volume 5094.5(16)
_cod_original_sg_symbol_H-M Pbca
_cod_database_code 7007165

loop_
_symmetry_equiv_pos_as_xyz
'x, y, z'
'-x+1/2, -y, z+1/2'
'-x, y+1/2, -z+1/2'
'x+1/2, -y+1/2, -z'
'-x, -y, -z'
'x-1/2, y, -z-1/2'
'x, -y-1/2, z-1/2'
'-x-1/2, y-1/2, z'

loop_
_atom_site_label
_atom_site_type_symbol
_atom_site_fract_x
_atom_site_fract_y
_atom_site_fract_z
_atom_site_U_iso_or_equiv
_atom_site_adp_type
_atom_site_occupancy
_atom_site_symmetry_multiplicity
_atom_site_calc_flag
_atom_site_refinement_flags
_atom_site_disorder_assembly
_atom_site_disorder_group
Pd1 Pd 0.55464(3) 0.25355(3) 0.68051(2) 0.01925(17) Uani 1 1 d . . .
Cl1 Cl 0.54654(16) 0.29258(15) 0.79648(9) 0.0652(8) Uani 1 1 d . . .
Cl2 Cl 0.62557(11) 0.38393(10) 0.66356(7) 0.0287(4) Uani 1 1 d . . .
P1 P 0.50436(11) 0.12546(12) 0.71596(7) 0.0260(4) Uani 1 1 d . . .
C1 C 0.4878(4) 0.0330(4) 0.6591(3) 0.0237(14) Uani 1 1 d . . .
H1A H 0.5325 0.0316 0.6259 0.028 Uiso 1 1 calc R . .
H1B H 0.4922 -0.0194 0.6875 0.028 Uiso 1 1 calc R . .
C2 C 0.4110(4) 0.0256(4) 0.6182(3) 0.0189(13) Uani 1 1 d . . .
C3 C 0.3519(5) -0.0213(4) 0.6499(3) 0.0282(16) Uani 1 1 d . . .
H3A H 0.3627 -0.0456 0.6936 0.034 Uiso 1 1 calc R . .
C4 C 0.2762(5) -0.0347(4) 0.6207(3) 0.0307(17) Uani 1 1 d . . .
H4A H 0.2367 -0.0666 0.6446 0.037 Uiso 1 1 calc R . .
C5 C 0.2600(5) -0.0013(4) 0.5573(4) 0.0337(17) Uani 1 1 d . . .
H5A H 0.2085 -0.0085 0.5377 0.040 Uiso 1 1 calc R . .
C6 C 0.3198(4) 0.0441(4) 0.5208(3) 0.0258(15) Uani 1 1 d . . .
C7 C 0.3014(4) 0.0705(4) 0.4537(3) 0.0287(16) Uani 1 1 d . . .
H7A H 0.2494 0.0608 0.4358 0.034 Uiso 1 1 calc R . .
C8 C 0.3580(5) 0.1104(4) 0.4138(3) 0.0298(17) Uani 1 1 d . . .
H8A H 0.3456 0.1282 0.3685 0.036 Uiso 1 1 calc R . .
C9 C 0.4341(4) 0.1245(4) 0.4410(3) 0.0261(15) Uani 1 1 d . . .
H9A H 0.4732 0.1507 0.4126 0.031 Uiso 1 1 calc R . .
C10 C 0.4556(4) 0.1021(4) 0.5074(3) 0.0214(14) Uani 1 1 d . . .
C11 C 0.3976(4) 0.0593(4) 0.5499(3) 0.0182(13) Uani 1 1 d . . .
C12 C 0.5392(4) 0.1255(4) 0.5265(3) 0.0201(13) Uani 1 1 d . . .
H12A H 0.5722 0.1215 0.4845 0.024 Uiso 1 1 calc R . .
H12B H 0.5590 0.0813 0.5586 0.024 Uiso 1 1 calc R . .
P12 P 0.55827(11) 0.23181(10) 0.56583(7) 0.0215(4) Uani 1 1 d . . .
C13 C 0.4079(6) 0.1317(6) 0.7628(3) 0.052(3) Uani 1 1 d . . .
H13A H 0.3803 0.0758 0.7546 0.062 Uiso 1 1 calc R . .
C14 C 0.3554(6) 0.2000(7) 0.7308(6) 0.075(4) Uani 1 1 d . . .
H14A H 0.3046 0.2028 0.7556 0.113 Uiso 1 1 calc R . .
H14B H 0.3454 0.1856 0.6827 0.113 Uiso 1 1 calc R . .
H14C H 0.3824 0.2556 0.7335 0.113 Uiso 1 1 calc R . .
C15 C 0.4146(7) 0.1412(7) 0.8417(4) 0.091(5) Uani 1 1 d . . .
H15A H 0.3610 0.1445 0.8616 0.137 Uiso 1 1 calc R . .
H15B H 0.4442 0.1937 0.8527 0.137 Uiso 1 1 calc R . .
H15C H 0.4428 0.0915 0.8606 0.137 Uiso 1 1 calc R . .
C16 C 0.5821(6) 0.0822(6) 0.7738(4) 0.059(3) Uani 1 1 d . . .
H16A H 0.5849 0.1210 0.8146 0.071 Uiso 1 1 calc R . .
C17 C 0.5653(6) -0.0093(7) 0.8007(5) 0.072(4) Uani 1 1 d . . .
H17A H 0.6090 -0.0274 0.8309 0.108 Uiso 1 1 calc R . .
H17B H 0.5613 -0.0490 0.7619 0.108 Uiso 1 1 calc R . .
H17C H 0.5150 -0.0095 0.8264 0.108 Uiso 1 1 calc R . .
C18 C 0.6627(6) 0.0861(8) 0.7383(6) 0.101(5) Uani 1 1 d . . .
H18A H 0.7040 0.0636 0.7691 0.152 Uiso 1 1 calc R . .
H18B H 0.6751 0.1457 0.7265 0.152 Uiso 1 1 calc R . .
H18C H 0.6610 0.0514 0.6964 0.152 Uiso 1 1 calc R . .
C19 C 0.4854(6) 0.3024(4) 0.5229(3) 0.046(2) Uani 1 1 d . . .
H19A H 0.4762 0.2785 0.4760 0.055 Uiso 1 1 calc R . .
C20 C 0.4059(6) 0.3005(6) 0.5602(4) 0.063(3) Uani 1 1 d . . .
H20A H 0.3680 0.3385 0.5368 0.095 Uiso 1 1 calc R . .
H20B H 0.4134 0.3200 0.6075 0.095 Uiso 1 1 calc R . .
H20C H 0.3849 0.2418 0.5603 0.095 Uiso 1 1 calc R . .
C21 C 0.5158(8) 0.3958(5) 0.5137(4) 0.080(4) Uani 1 1 d . . .
H21A H 0.4746 0.4301 0.4909 0.119 Uiso 1 1 calc R . .
H21B H 0.5644 0.3957 0.4858 0.119 Uiso 1 1 calc R . .
H21C H 0.5275 0.4207 0.5588 0.119 Uiso 1 1 calc R . .
C22 C 0.6582(5) 0.2572(4) 0.5323(3) 0.0354(19) Uani 1 1 d . . .
H22A H 0.6692 0.3180 0.5455 0.043 Uiso 1 1 calc R . .
C23 C 0.6641(6) 0.2536(5) 0.4523(4) 0.057(3) Uani 1 1 d . . .
H23A H 0.7187 0.2675 0.4381 0.085 Uiso 1 1 calc R . .
H23B H 0.6269 0.2952 0.4323 0.085 Uiso 1 1 calc R . .
H23C H 0.6503 0.1958 0.4365 0.085 Uiso 1 1 calc R . .
C24 C 0.7221(5) 0.2037(5) 0.5666(4) 0.042(2) Uani 1 1 d . . .
H24A H 0.7745 0.2188 0.5476 0.063 Uiso 1 1 calc R . .
H24B H 0.7115 0.1427 0.5583 0.063 Uiso 1 1 calc R . .
H24C H 0.7218 0.2148 0.6160 0.063 Uiso 1 1 calc R . .

loop_
_atom_site_aniso_label
_atom_site_aniso_U_11
_atom_site_aniso_U_22
_atom_site_aniso_U_33
_atom_site_aniso_U_23
_atom_site_aniso_U_13
_atom_site_aniso_U_12
Pd1 0.0228(3) 0.0218(3) 0.0132(3) -0.00397(16) 0.00434(17) -0.0010(2)
Cl1 0.102(2) 0.0748(15) 0.0190(8) -0.0205(9) 0.0220(10) -0.0620(15)
Cl2 0.0475(11) 0.0152(8) 0.0235(8) -0.0036(6) 0.0096(7) -0.0012(7)
P1 0.0312(10) 0.0349(10) 0.0118(7) 0.0028(6) 0.0007(6) -0.0138(8)
C1 0.028(4) 0.026(4) 0.017(3) 0.006(2) -0.004(3) 0.006(3)
C2 0.024(4) 0.014(3) 0.019(3) -0.006(2) -0.002(2) 0.001(3)
C3 0.047(5) 0.017(3) 0.021(3) -0.003(2) 0.000(3) -0.005(3)
C4 0.034(5) 0.023(4) 0.035(4) -0.010(3) 0.009(3) -0.010(3)
C5 0.033(4) 0.027(4) 0.041(4) -0.012(3) 0.000(3) -0.004(3)
C6 0.036(4) 0.016(3) 0.026(3) -0.011(2) -0.003(3) 0.009(3)
C7 0.031(4) 0.022(3) 0.034(3) -0.005(3) -0.015(3) 0.015(3)
C8 0.046(5) 0.023(4) 0.021(3) 0.002(3) -0.011(3) 0.013(3)
C9 0.040(4) 0.023(3) 0.015(3) 0.001(2) 0.004(3) 0.006(3)
C10 0.031(4) 0.014(3) 0.020(3) -0.007(2) -0.001(3) 0.012(3)
C11 0.027(4) 0.011(3) 0.017(3) -0.003(2) 0.003(2) 0.002(3)
C12 0.027(4) 0.016(3) 0.018(3) 0.000(2) 0.001(2) 0.003(3)
P12 0.0379(11) 0.0143(8) 0.0121(7) -0.0007(5) 0.0031(6) 0.0035(7)
C13 0.057(6) 0.066(6) 0.033(4) -0.033(4) 0.031(4) -0.047(5)
C14 0.039(6) 0.066(7) 0.120(9) -0.041(7) 0.038(6) -0.020(5)
C15 0.127(10) 0.108(9) 0.039(5) -0.047(5) 0.052(6) -0.087(8)
C16 0.059(6) 0.070(6) 0.048(5) 0.043(4) -0.033(4) -0.045(5)
C17 0.057(6) 0.089(7) 0.069(6) 0.065(5) -0.042(5) -0.050(6)
C18 0.040(6) 0.109(9) 0.155(11) 0.109(9) -0.053(7) -0.048(6)
C19 0.095(8) 0.017(4) 0.027(4) -0.004(3) -0.028(4) 0.028(4)
C20 0.072(7) 0.046(5) 0.072(6) -0.038(4) -0.051(5) 0.049(5)
C21 0.177(13) 0.010(4) 0.052(5) -0.001(3) -0.045(6) 0.015(5)
C22 0.057(5) 0.023(4) 0.027(3) -0.010(3) 0.025(3) -0.018(4)
C23 0.105(8) 0.039(5) 0.026(4) -0.008(3) 0.035(4) -0.028(5)
C24 0.036(5) 0.043(5) 0.047(4) -0.019(4) 0.021(4) -0.011(4)

loop_
_atom_type_symbol
_atom_type_description
_atom_type_scat_dispersion_real
_atom_type_scat_dispersion_imag
_atom_type_scat_source
C C 0.0033 0.0016 'International Tables Vol C Tables 4.2.6.8 and 6.1.1.4'
H H 0.0000 0.0000 'International Tables Vol C Tables 4.2.6.8 and 6.1.1.4'
P P 0.1023 0.0942 'International Tables Vol C Tables 4.2.6.8 and 6.1.1.4'
Cl Cl 0.1484 0.1585 'International Tables Vol C Tables 4.2.6.8 and 6.1.1.4'
Pd Pd -0.9988 1.0072 'International Tables Vol C Tables 4.2.6.8 and 6.1.1.4'

loop_
_geom_angle_atom_site_label_1
_geom_angle_atom_site_label_2
_geom_angle_atom_site_label_3
_geom_angle
_geom_angle_site_symmetry_1
_geom_angle_site_symmetry_3
_geom_angle_publ_flag
P12 Pd1 P1 100.31(6) . . ?
P12 Pd1 Cl1 173.33(8) . . ?
P1 Pd1 Cl1 85.02(6) . . ?
P12 Pd1 Cl2 88.69(6) . . ?
P1 Pd1 Cl2 167.89(6) . . ?
Cl1 Pd1 Cl2 86.63(6) . . ?
C1 P1 C16 100.9(4) . . ?
C1 P1 C13 101.9(3) . . ?
C16 P1 C13 109.3(4) . . ?
C1 P1 Pd1 124.1(2) . . ?
C16 P1 Pd1 104.2(3) . . ?
C13 P1 Pd1 115.2(3) . . ?
C2 C1 P1 120.3(4) . . ?
C2 C1 H1A 107.3 . . ?
P1 C1 H1A 107.3 . . ?
C2 C1 H1B 107.2 . . ?
P1 C1 H1B 107.3 . . ?
H1A C1 H1B 106.9 . . ?
C3 C2 C11 119.5(6) . . ?
C3 C2 C1 114.4(5) . . ?
C11 C2 C1 126.0(6) . . ?
C2 C3 C4 123.0(6) . . ?
C2 C3 H3A 118.5 . . ?
C4 C3 H3A 118.5 . . ?
C5 C4 C3 119.2(7) . . ?
C5 C4 H4A 120.4 . . ?
C3 C4 H4A 120.4 . . ?
C4 C5 C6 120.3(7) . . ?
C4 C5 H5A 119.9 . . ?
C6 C5 H5A 119.9 . . ?
C7 C6 C5 117.3(7) . . ?
C7 C6 C11 121.2(6) . . ?
C5 C6 C11 121.5(6) . . ?
C8 C7 C6 120.5(7) . . ?
C8 C7 H7A 119.7 . . ?
C6 C7 H7A 119.7 . . ?
C7 C8 C9 119.0(6) . . ?
C7 C8 H8A 120.5 . . ?
C9 C8 H8A 120.5 . . ?
C10 C9 C8 123.4(6) . . ?
C10 C9 H9A 118.3 . . ?
C8 C9 H9A 118.3 . . ?
C9 C10 C11 118.7(6) . . ?
C9 C10 C12 114.4(6) . . ?
C11 C10 C12 126.9(5) . . ?
C10 C11 C6 117.2(5) . . ?
C10 C11 C2 126.4(6) . . ?
C6 C11 C2 116.3(6) . . ?
C10 C12 P12 118.9(4) . . ?
C10 C12 H12A 107.6 . . ?
P12 C12 H12A 107.6 . . ?
C10 C12 H12B 107.6 . . ?
P12 C12 H12B 107.6 . . ?
H12A C12 H12B 107.0 . . ?
C22 P12 C19 108.2(4) . . ?
C22 P12 C12 101.6(3) . . ?
C19 P12 C12 103.4(3) . . ?
C22 P12 Pd1 110.1(2) . . ?
C19 P12 Pd1 110.0(2) . . ?
C12 P12 Pd1 122.58(19) . . ?
C14 C13 C15 112.5(9) . . ?
C14 C13 P1 109.7(6) . . ?
C15 C13 P1 115.6(7) . . ?
C14 C13 H13A 106.1 . . ?
C15 C13 H13A 106.1 . . ?
P1 C13 H13A 106.1 . . ?
C13 C14 H14A 109.5 . . ?
C13 C14 H14B 109.5 . . ?
H14A C14 H14B 109.5 . . ?
C13 C14 H14C 109.5 . . ?
H14A C14 H14C 109.5 . . ?
H14B C14 H14C 109.5 . . ?
C13 C15 H15A 109.5 . . ?
C13 C15 H15B 109.5 . . ?
H15A C15 H15B 109.5 . . ?
C13 C15 H15C 109.5 . . ?
H15A C15 H15C 109.5 . . ?
H15B C15 H15C 109.5 . . ?
C18 C16 C17 110.7(10) . . ?
C18 C16 P1 109.4(5) . . ?
C17 C16 P1 114.6(6) . . ?
C18 C16 H16A 107.3 . . ?
C17 C16 H16A 107.3 . . ?
P1 C16 H16A 107.3 . . ?
C16 C17 H17A 109.5 . . ?
C16 C17 H17B 109.5 . . ?
H17A C17 H17B 109.5 . . ?
C16 C17 H17C 109.5 . . ?
H17A C17 H17C 109.5 . . ?
H17B C17 H17C 109.5 . . ?
C16 C18 H18A 109.5 . . ?
C16 C18 H18B 109.5 . . ?
H18A C18 H18B 109.5 . . ?
C16 C18 H18C 109.5 . . ?
H18A C18 H18C 109.5 . . ?
H18B C18 H18C 109.5 . . ?
C20 C19 C21 111.1(8) . . ?
C20 C19 P12 110.5(5) . . ?
C21 C19 P12 113.3(7) . . ?
C20 C19 H19A 107.2 . . ?
C21 C19 H19A 107.2 . . ?
P12 C19 H19A 107.2 . . ?
C19 C20 H20A 109.5 . . ?
C19 C20 H20B 109.5 . . ?
H20A C20 H20B 109.5 . . ?
C19 C20 H20C 109.5 . . ?
H20A C20 H20C 109.5 . . ?
H20B C20 H20C 109.5 . . ?
C19 C21 H21A 109.5 . . ?
C19 C21 H21B 109.5 . . ?
H21A C21 H21B 109.5 . . ?
C19 C21 H21C 109.5 . . ?
H21A C21 H21C 109.5 . . ?
H21B C21 H21C 109.5 . . ?
C24 C22 C23 112.1(6) . . ?
C24 C22 P12 111.6(5) . . ?
C23 C22 P12 113.8(6) . . ?
C24 C22 H22A 106.2 . . ?
C23 C22 H22A 106.2 . . ?
P12 C22 H22A 106.2 . . ?
C22 C23 H23A 109.5 . . ?
C22 C23 H23B 109.5 . . ?
H23A C23 H23B 109.5 . . ?
C22 C23 H23C 109.5 . . ?
H23A C23 H23C 109.5 . . ?
H23B C23 H23C 109.5 . . ?
C22 C24 H24A 109.5 . . ?
C22 C24 H24B 109.5 . . ?
H24A C24 H24B 109.5 . . ?
C22 C24 H24C 109.5 . . ?
H24A C24 H24C 109.5 . . ?
H24B C24 H24C 109.5 . . ?

loop_
_geom_bond_atom_site_label_1
_geom_bond_atom_site_label_2
_geom_bond_distance
_geom_bond_site_symmetry_2
_geom_bond_publ_flag
Pd1 P12 2.2641(14) . ?
Pd1 P1 2.2753(18) . ?
Pd1 Cl1 2.3470(16) . ?
Pd1 Cl2 2.3777(17) . ?
P1 C1 1.841(6) . ?
P1 C16 1.850(8) . ?
P1 C13 1.858(8) . ?
C1 C2 1.516(9) . ?
C1 H1A 0.9900 . ?
C1 H1B 0.9900 . ?
C2 C3 1.378(9) . ?
C2 C11 1.449(8) . ?
C3 C4 1.405(10) . ?
C3 H3A 0.9500 . ?
C4 C5 1.369(10) . ?
C4 H4A 0.9500 . ?
C5 C6 1.418(10) . ?
C5 H5A 0.9500 . ?
C6 C7 1.407(9) . ?
C6 C11 1.440(9) . ?
C7 C8 1.375(10) . ?
C7 H7A 0.9500 . ?
C8 C9 1.398(10) . ?
C8 H8A 0.9500 . ?
C9 C10 1.388(8) . ?
C9 H9A 0.9500 . ?
C10 C11 1.442(9) . ?
C10 C12 1.494(9) . ?
C12 P12 1.855(6) . ?
C12 H12A 0.9900 . ?
C12 H12B 0.9900 . ?
P12 C22 1.840(7) . ?
P12 C19 1.844(7) . ?
C13 C14 1.516(14) . ?
C13 C15 1.550(10) . ?
C13 H13A 1.0000 . ?
C14 H14A 0.9800 . ?
C14 H14B 0.9800 . ?
C14 H14C 0.9800 . ?
C15 H15A 0.9800 . ?
C15 H15B 0.9800 . ?
C15 H15C 0.9800 . ?
C16 C18 1.518(14) . ?
C16 C17 1.546(11) . ?
C16 H16A 1.0000 . ?
C17 H17A 0.9800 . ?
C17 H17B 0.9800 . ?
C17 H17C 0.9800 . ?
C18 H18A 0.9800 . ?
C18 H18B 0.9800 . ?
C18 H18C 0.9800 . ?
C19 C20 1.518(13) . ?
C19 C21 1.553(12) . ?
C19 H19A 1.0000 . ?
C20 H20A 0.9800 . ?
C20 H20B 0.9800 . ?
C20 H20C 0.9800 . ?
C21 H21A 0.9800 . ?
C21 H21B 0.9800 . ?
C21 H21C 0.9800 . ?
C22 C24 1.513(11) . ?
C22 C23 1.564(9) . ?
C22 H22A 1.0000 . ?
C23 H23A 0.9800 . ?
C23 H23B 0.9800 . ?
C23 H23C 0.9800 . ?
C24 H24A 0.9800 . ?
C24 H24B 0.9800 . ?
C24 H24C 0.9800 . ?

loop_
_geom_torsion_atom_site_label_1
_geom_torsion_atom_site_label_2
_geom_torsion_atom_site_label_3
_geom_torsion_atom_site_label_4
_geom_torsion
_geom_torsion_site_symmetry_1
_geom_torsion_site_symmetry_2
_geom_torsion_site_symmetry_3
_geom_torsion_site_symmetry_4
_geom_torsion_publ_flag
P12 Pd1 P1 C1 6.7(3) . . . . ?
Cl1 Pd1 P1 C1 -177.4(3) . . . . ?
Cl2 Pd1 P1 C1 -130.8(3) . . . . ?
P12 Pd1 P1 C16 120.6(4) . . . . ?
Cl1 Pd1 P1 C16 -63.4(4) . . . . ?
Cl2 Pd1 P1 C16 -16.9(5) . . . . ?
P12 Pd1 P1 C13 -119.7(3) . . . . ?
Cl1 Pd1 P1 C13 56.2(3) . . . . ?
Cl2 Pd1 P1 C13 102.8(4) . . . . ?
C16 P1 C1 C2 159.5(5) . . . . ?
C13 P1 C1 C2 46.9(6) . . . . ?
Pd1 P1 C1 C2 -85.0(5) . . . . ?
P1 C1 C2 C3 -93.2(6) . . . . ?
P1 C1 C2 C11 89.8(7) . . . . ?
C11 C2 C3 C4 -3.5(9) . . . . ?
C1 C2 C3 C4 179.3(6) . . . . ?
C2 C3 C4 C5 1.1(10) . . . . ?
C3 C4 C5 C6 1.9(10) . . . . ?
C4 C5 C6 C7 174.8(6) . . . . ?
C4 C5 C6 C11 -2.5(10) . . . . ?
C5 C6 C7 C8 -176.2(6) . . . . ?
C11 C6 C7 C8 1.1(9) . . . . ?
C6 C7 C8 C9 -0.1(10) . . . . ?
C7 C8 C9 C10 -1.6(10) . . . . ?
C8 C9 C10 C11 2.3(9) . . . . ?
C8 C9 C10 C12 -178.1(6) . . . . ?
C9 C10 C11 C6 -1.3(8) . . . . ?
C12 C10 C11 C6 179.2(5) . . . . ?
C9 C10 C11 C2 175.1(6) . . . . ?
C12 C10 C11 C2 -4.4(9) . . . . ?
C7 C6 C11 C10 -0.4(8) . . . . ?
C5 C6 C11 C10 176.8(6) . . . . ?
C7 C6 C11 C2 -177.1(5) . . . . ?
C5 C6 C11 C2 0.1(8) . . . . ?
C3 C2 C11 C10 -173.6(6) . . . . ?
C1 C2 C11 C10 3.2(9) . . . . ?
C3 C2 C11 C6 2.8(8) . . . . ?
C1 C2 C11 C6 179.6(6) . . . . ?
C9 C10 C12 P12 90.4(6) . . . . ?
C11 C10 C12 P12 -90.1(7) . . . . ?
C10 C12 P12 C22 -146.9(5) . . . . ?
C10 C12 P12 C19 -34.9(6) . . . . ?
C10 C12 P12 Pd1 89.8(5) . . . . ?
P1 Pd1 P12 C22 -128.2(3) . . . . ?
Cl1 Pd1 P12 C22 89.1(7) . . . . ?
Cl2 Pd1 P12 C22 43.6(3) . . . . ?
P1 Pd1 P12 C19 112.7(3) . . . . ?
Cl1 Pd1 P12 C19 -30.0(8) . . . . ?
Cl2 Pd1 P12 C19 -75.5(3) . . . . ?
P1 Pd1 P12 C12 -9.0(3) . . . . ?
Cl1 Pd1 P12 C12 -151.7(7) . . . . ?
Cl2 Pd1 P12 C12 162.9(3) . . . . ?
C1 P1 C13 C14 -99.0(6) . . . . ?
C16 P1 C13 C14 154.8(6) . . . . ?
Pd1 P1 C13 C14 38.0(6) . . . . ?
C1 P1 C13 C15 132.4(7) . . . . ?
C16 P1 C13 C15 26.3(9) . . . . ?
Pd1 P1 C13 C15 -90.5(8) . . . . ?
C1 P1 C16 C18 79.3(8) . . . . ?
C13 P1 C16 C18 -173.9(7) . . . . ?
Pd1 P1 C16 C18 -50.3(8) . . . . ?
C1 P1 C16 C17 -45.7(9) . . . . ?
C13 P1 C16 C17 61.2(9) . . . . ?
Pd1 P1 C16 C17 -175.2(7) . . . . ?
C22 P12 C19 C20 -166.0(5) . . . . ?
C12 P12 C19 C20 86.8(5) . . . . ?
Pd1 P12 C19 C20 -45.7(6) . . . . ?
C22 P12 C19 C21 -40.5(7) . . . . ?
C12 P12 C19 C21 -147.8(6) . . . . ?
Pd1 P12 C19 C21 79.8(6) . . . . ?
C19 P12 C22 C24 178.3(5) . . . . ?
C12 P12 C22 C24 -73.3(5) . . . . ?
Pd1 P12 C22 C24 58.1(5) . . . . ?
C19 P12 C22 C23 -53.6(6) . . . . ?
C12 P12 C22 C23 54.8(6) . . . . ?
Pd1 P12 C22 C23 -173.8(5) . . . . ?
